data_2242769
loop_
_publ_author_name
'White, Jonathan Michael'
'Brydon, Samuel Charles'
'Fellowes, Thomas'

_publ_section_title
;
 Structures of the hydrate and dihydrate forms of the DNA-binding
 radioprotector methylproamine
;
_journal_issue 12
_journal_name_full 'Acta Crystallographica Section E'
_journal_page_first 1903
_journal_page_last 1907
_journal_paper_doi 10.1107/S2056989018016791
_journal_volume 74
_journal_year 2018
_chemical_formula_iupac 'C28 H31 N7, H2 O1'
_chemical_formula_moiety 'C28 H31 N7, H2 O1'
_chemical_formula_sum 'C28 H33 N7 O'
_chemical_formula_weight 483.61
_chemical_name_systematic
;<i>N</i>,<i>N</i>,3-Trimethyl-4-[6-(4-methylpiperazin-1-yl)-1<i>H</i>,3'<i>H</i>-[2,5'-bibenzo[<i>d</i>]imidazol]-2'-yl]aniline
monohydrate
;
_space_group_crystal_system monoclinic
_space_group_IT_number 14
_space_group_name_Hall '-P 2yn'
_space_group_name_H-M_alt 'P 1 21/n 1'
_symmetry_space_group_name_Hall '-P 2yn'
_symmetry_space_group_name_H-M 'P 1 21/n 1'
_atom_sites_solution_hydrogens mixed
_audit_creation_method SHELXL-2016/6
_cell_angle_alpha 90
_cell_angle_beta 101.1880(10)
_cell_angle_gamma 90
_cell_formula_units_Z 4
_cell_length_a 9.87500(10)
_cell_length_b 22.6561(3)
_cell_length_c 11.79170(10)
_cell_measurement_reflns_used 12480
_cell_measurement_temperature 100.00(10)
_cell_measurement_theta_max 77.3600
_cell_measurement_theta_min 4.2620
_cell_volume 2588.01(5)
_computing_cell_refinement
;
CrysAlisPro (Rigaku OD, 2018)
;
_computing_data_collection
;
CrysAlisPro (Rigaku OD, 2018)
;
_computing_data_reduction
;
CrysAlisPro (Rigaku OD, 2018)
;
_computing_molecular_graphics
;
Mercury, (Macrae <i>et al.</i> 2008)
;
_computing_publication_material
;
publCIF (Westrip, 2010)
;
_computing_structure_refinement
;
<i>SHELXL2016/6</i> (Sheldrick, 2015b)
;
_computing_structure_solution
;
SHELXT (Sheldrick, 2015a)
;
_diffrn_ambient_temperature 100.00(10)
_diffrn_detector 'CCD plate'
_diffrn_measured_fraction_theta_full 1.000
_diffrn_measured_fraction_theta_max 0.985
_diffrn_measurement_device 'four-circle diffractometer'
_diffrn_measurement_device_type 'XtaLAB Synergy, Dualflex, HyPix'
_diffrn_measurement_method '\w scans'
_diffrn_radiation_monochromator mirror
_diffrn_radiation_probe x-ray
_diffrn_radiation_type 'Cu K\a'
_diffrn_radiation_wavelength 1.54184
_diffrn_reflns_av_R_equivalents 0.0722
_diffrn_reflns_av_unetI/netI 0.0498
_diffrn_reflns_limit_h_max 12
_diffrn_reflns_limit_h_min -12
_diffrn_reflns_limit_k_max 28
_diffrn_reflns_limit_k_min -13
_diffrn_reflns_limit_l_max 14
_diffrn_reflns_limit_l_min -14
_diffrn_reflns_number 33621
_diffrn_reflns_theta_full 67.684
_diffrn_reflns_theta_max 78.184
_diffrn_reflns_theta_min 3.902
_diffrn_source 'micro-focus sealed X-ray tube'
_exptl_absorpt_coefficient_mu 0.627
_exptl_absorpt_correction_T_max 1.00000
_exptl_absorpt_correction_T_min 0.72433
_exptl_absorpt_correction_type multi-scan
_exptl_absorpt_process_details
;
(CrysAlisPro; Rigaku OD, 2015)
;
_exptl_crystal_colour BROWN
_exptl_crystal_density_diffrn 1.241
_exptl_crystal_description ROD
_exptl_crystal_F_000 1032
_exptl_crystal_size_max 0.286
_exptl_crystal_size_mid 0.155
_exptl_crystal_size_min 0.074
_refine_diff_density_max 0.513
_refine_diff_density_min -0.308
_refine_ls_extinction_method none
_refine_ls_goodness_of_fit_ref 1.079
_refine_ls_hydrogen_treatment mixed
_refine_ls_matrix_type full
_refine_ls_number_parameters 345
_refine_ls_number_reflns 5468
_refine_ls_number_restraints 0
_refine_ls_restrained_S_all 1.079
_refine_ls_R_factor_all 0.0576
_refine_ls_R_factor_gt 0.0496
_refine_ls_shift/su_max 0.000
_refine_ls_shift/su_mean 0.000
_refine_ls_structure_factor_coef Fsqd
_refine_ls_weighting_details 'w=1/[\s^2^(Fo^2^)+(0.0744P)^2^+0.8256P] where P=(Fo^2^+2Fc^2^)/3'
_refine_ls_weighting_scheme calc
_refine_ls_wR_factor_gt 0.1371
_refine_ls_wR_factor_ref 0.1437
_reflns_number_gt 4622
_reflns_number_total 5468
_reflns_threshold_expression 'I > 2\s(I)'
_cod_data_source_file sj5567sup1.cif
_cod_data_source_block 1_hydrate
_cod_database_code 2242769
_shelx_space_group_comment
;
The symmetry employed for this shelxl refinement is uniquely defined
by the following loop, which should always be used as a source of
symmetry information in preference to the above space-group names.
They are only intended as comments.
;

loop_
_space_group_symop_operation_xyz
'x, y, z'
'-x+1/2, y+1/2, -z+1/2'
'-x, -y, -z'
'x-1/2, -y-1/2, z-1/2'

loop_
_atom_site_type_symbol
_atom_site_label
_atom_site_fract_x
_atom_site_fract_y
_atom_site_fract_z
_atom_site_U_iso_or_equiv
_atom_site_adp_type
_atom_site_calc_flag
_atom_site_occupancy
C C1 0.01456(15) 0.36648(7) 0.26721(12) 0.0241(3) Uani d 1
C C2 0.00764(15) 0.41121(7) 0.18284(13) 0.0248(3) Uani d 1
C C3 -0.11128(16) 0.44501(7) 0.15471(13) 0.0271(3) Uani d 1
H H3 -0.114786 0.474253 0.098861 0.032 Uiso calc 1
C C4 -0.22698(16) 0.43717(7) 0.20671(13) 0.0281(3) Uani d 1
C C5 -0.22147(16) 0.39030(8) 0.28626(14) 0.0301(3) Uani d 1
H H5 -0.297515 0.382171 0.319436 0.036 Uiso calc 1
C C6 -0.10332(16) 0.35642(7) 0.31502(13) 0.0273(3) Uani d 1
H H6 -0.101718 0.325855 0.367918 0.033 Uiso calc 1
C C7 0.14024(15) 0.33245(7) 0.31155(12) 0.0229(3) Uani d 1
C C8 0.34140(15) 0.29191(7) 0.33857(12) 0.0228(3) Uani d 1
C C9 0.47236(15) 0.27141(7) 0.33039(13) 0.0241(3) Uani d 1
H H9 0.508496 0.277953 0.264282 0.029 Uiso calc 1
C C10 0.54734(15) 0.24077(7) 0.42464(12) 0.0234(3) Uani d 1
C C11 0.49178(15) 0.23108(7) 0.52482(12) 0.0236(3) Uani d 1
H H11 0.544475 0.210978 0.586806 0.028 Uiso calc 1
C C12 0.36138(15) 0.25057(7) 0.53357(12) 0.0241(3) Uani d 1
H H12 0.324416 0.243352 0.599015 0.029 Uiso calc 1
C C13 0.28837(15) 0.28160(6) 0.43910(13) 0.0228(3) Uani d 1
C C14 0.68280(15) 0.21645(6) 0.41738(12) 0.0223(3) Uani d 1
C C15 0.85786(15) 0.18224(6) 0.35357(13) 0.0228(3) Uani d 1
C C16 0.95061(15) 0.16217(7) 0.28615(13) 0.0252(3) Uani d 1
H H16 0.929305 0.164904 0.205961 0.030 Uiso calc 1
C C17 1.07574(15) 0.13799(6) 0.34208(13) 0.0244(3) Uani d 1
C C18 1.10692(15) 0.13588(7) 0.46444(13) 0.0263(3) Uani d 1
H H18 1.191352 0.120358 0.500963 0.032 Uiso calc 1
C C19 1.01680(16) 0.15595(7) 0.53104(13) 0.0266(3) Uani d 1
H H19 1.039331 0.154514 0.611317 0.032 Uiso calc 1
C C20 0.89077(15) 0.17849(6) 0.47443(13) 0.0231(3) Uani d 1
C C21 1.13723(19) 0.11372(9) 0.15611(15) 0.0368(4) Uani d 1
H H21A 1.145758 0.153897 0.129953 0.044 Uiso calc 1
H H21B 1.042476 0.101140 0.129598 0.044 Uiso calc 1
C C22 1.2334(2) 0.07369(9) 0.10524(16) 0.0392(4) Uani d 1
H H22A 1.219614 0.033188 0.127120 0.047 Uiso calc 1
H H22B 1.210701 0.076123 0.021566 0.047 Uiso calc 1
C C23 1.41019(19) 0.08795(8) 0.27129(15) 0.0361(4) Uani d 1
H H23A 1.505209 0.100072 0.298135 0.043 Uiso calc 1
H H23B 1.400472 0.047877 0.297564 0.043 Uiso calc 1
C C24 1.31556(17) 0.12828(8) 0.32169(15) 0.0329(4) Uani d 1
H H24A 1.337798 0.126002 0.405395 0.039 Uiso calc 1
H H24B 1.329549 0.168699 0.299402 0.039 Uiso calc 1
C C25 0.12476(17) 0.42521(7) 0.12195(15) 0.0314(3) Uani d 1
H H25A 0.134451 0.393832 0.069391 0.047 Uiso calc 1
H H25B 0.208865 0.429238 0.177969 0.047 Uiso calc 1
H H25C 0.105481 0.461455 0.079748 0.047 Uiso calc 1
C C26 -0.3390(2) 0.52112(8) 0.09748(18) 0.0413(4) Uani d 1
H H26A -0.265556 0.547916 0.127881 0.062 Uiso calc 1
H H26B -0.425557 0.541683 0.085972 0.062 Uiso calc 1
H H26C -0.324627 0.505577 0.024996 0.062 Uiso calc 1
C C27 -0.45043(19) 0.47056(10) 0.24402(18) 0.0435(5) Uani d 1
H H27A -0.493893 0.432503 0.234141 0.065 Uiso calc 1
H H27B -0.517460 0.500604 0.216914 0.065 Uiso calc 1
H H27C -0.412649 0.476904 0.324428 0.065 Uiso calc 1
C C28 1.4660(2) 0.04941(9) 0.09566(18) 0.0452(5) Uani d 1
H H28A 1.452215 0.009836 0.120255 0.068 Uiso calc 1
H H28B 1.560756 0.060461 0.121696 0.068 Uiso calc 1
H H28C 1.443296 0.051435 0.012819 0.068 Uiso calc 1
N N1 -0.34070(14) 0.47306(7) 0.17847(13) 0.0347(3) Uani d 1
N N2 0.24614(13) 0.32318(6) 0.25861(11) 0.0239(3) Uani d 1
N N3 0.16059(13) 0.30763(6) 0.41935(11) 0.0236(3) Uani d 1
N N4 0.72636(13) 0.20628(6) 0.31942(11) 0.0244(3) Uani d 1
N N5 0.77794(13) 0.20066(6) 0.51316(11) 0.0231(3) Uani d 1
N N6 1.17078(13) 0.11179(6) 0.28103(11) 0.0268(3) Uani d 1
N N7 1.37733(15) 0.08964(6) 0.14459(12) 0.0324(3) Uani d 1
O O1 0.03124(13) 0.30826(6) 0.60438(10) 0.0343(3) Uani d 1
H H1A -0.016(4) 0.3420(17) 0.618(3) 0.091(11) Uiso d 1
H H1B 0.097(3) 0.3046(11) 0.675(2) 0.051(7) Uiso d 1
H H3A 0.107(2) 0.3088(9) 0.476(2) 0.039(6) Uiso d 1
H H5A 0.765(2) 0.1996(9) 0.585(2) 0.031(5) Uiso d 1

loop_
_atom_site_aniso_label
_atom_site_aniso_U_11
_atom_site_aniso_U_22
_atom_site_aniso_U_33
_atom_site_aniso_U_12
_atom_site_aniso_U_13
_atom_site_aniso_U_23
C1 0.0212(7) 0.0309(7) 0.0192(7) 0.0020(6) 0.0016(5) -0.0043(5)
C2 0.0229(7) 0.0282(7) 0.0219(7) 0.0014(6) 0.0013(5) -0.0035(5)
C3 0.0256(7) 0.0285(7) 0.0254(7) 0.0015(6) 0.0006(6) -0.0019(6)
C4 0.0221(7) 0.0341(8) 0.0262(7) 0.0037(6) -0.0001(6) -0.0059(6)
C5 0.0221(7) 0.0427(9) 0.0251(7) 0.0027(6) 0.0041(6) -0.0043(6)
C6 0.0225(7) 0.0362(8) 0.0225(7) 0.0016(6) 0.0029(6) 0.0003(6)
C7 0.0207(7) 0.0295(7) 0.0183(6) 0.0013(5) 0.0034(5) -0.0011(5)
C8 0.0207(7) 0.0302(7) 0.0172(6) 0.0014(5) 0.0025(5) 0.0001(5)
C9 0.0215(7) 0.0324(7) 0.0188(7) 0.0011(6) 0.0053(5) 0.0016(6)
C10 0.0205(7) 0.0285(7) 0.0212(7) -0.0004(5) 0.0043(5) 0.0002(5)
C11 0.0226(7) 0.0293(7) 0.0182(7) 0.0014(6) 0.0018(5) 0.0016(5)
C12 0.0239(7) 0.0307(7) 0.0183(7) 0.0001(6) 0.0058(5) -0.0003(5)
C13 0.0195(7) 0.0292(7) 0.0200(7) 0.0011(5) 0.0042(5) -0.0009(5)
C14 0.0200(7) 0.0274(7) 0.0191(7) 0.0005(5) 0.0028(5) 0.0011(5)
C15 0.0201(7) 0.0271(7) 0.0212(7) -0.0002(5) 0.0036(5) 0.0020(5)
C16 0.0242(7) 0.0331(8) 0.0187(7) 0.0017(6) 0.0054(5) 0.0017(6)
C17 0.0226(7) 0.0272(7) 0.0242(7) -0.0002(5) 0.0068(6) 0.0002(5)
C18 0.0210(7) 0.0325(8) 0.0244(7) 0.0025(6) 0.0017(6) -0.0007(6)
C19 0.0238(7) 0.0348(8) 0.0202(7) 0.0022(6) 0.0016(6) -0.0012(6)
C20 0.0201(7) 0.0278(7) 0.0215(7) 0.0003(5) 0.0046(5) -0.0005(5)
C21 0.0329(9) 0.0517(10) 0.0268(8) 0.0055(7) 0.0081(7) 0.0003(7)
C22 0.0394(10) 0.0496(10) 0.0305(9) 0.0007(8) 0.0117(7) -0.0062(7)
C23 0.0316(8) 0.0454(10) 0.0329(9) 0.0093(7) 0.0104(7) 0.0043(7)
C24 0.0257(8) 0.0432(9) 0.0309(8) 0.0016(7) 0.0082(6) -0.0037(7)
C25 0.0295(8) 0.0323(8) 0.0335(8) 0.0039(6) 0.0088(6) 0.0062(6)
C26 0.0326(9) 0.0393(9) 0.0503(11) 0.0119(7) 0.0040(8) 0.0043(8)
C27 0.0297(9) 0.0549(11) 0.0465(11) 0.0148(8) 0.0086(8) -0.0015(9)
C28 0.0525(11) 0.0468(10) 0.0426(10) 0.0168(9) 0.0246(9) 0.0038(8)
N1 0.0253(7) 0.0422(8) 0.0356(8) 0.0100(6) 0.0036(6) -0.0001(6)
N2 0.0209(6) 0.0323(6) 0.0181(6) 0.0041(5) 0.0031(4) 0.0015(5)
N3 0.0203(6) 0.0325(6) 0.0186(6) 0.0036(5) 0.0055(5) -0.0002(5)
N4 0.0210(6) 0.0328(6) 0.0194(6) 0.0029(5) 0.0038(5) 0.0026(5)
N5 0.0192(6) 0.0324(6) 0.0175(6) 0.0023(5) 0.0027(5) 0.0002(5)
N6 0.0228(6) 0.0338(7) 0.0245(6) 0.0012(5) 0.0063(5) -0.0025(5)
N7 0.0331(7) 0.0363(7) 0.0312(7) 0.0081(6) 0.0152(6) 0.0017(6)
O1 0.0325(6) 0.0502(7) 0.0213(6) 0.0055(5) 0.0077(5) 0.0010(5)

loop_
_atom_type_symbol
_atom_type_description
_atom_type_scat_dispersion_real
_atom_type_scat_dispersion_imag
_atom_type_scat_source
C C 0.0181 0.0091 'International Tables Vol C Tables 4.2.6.8 and 6.1.1.4'
H H 0.0000 0.0000 'International Tables Vol C Tables 4.2.6.8 and 6.1.1.4'
N N 0.0311 0.0180 'International Tables Vol C Tables 4.2.6.8 and 6.1.1.4'
O O 0.0492 0.0322 'International Tables Vol C Tables 4.2.6.8 and 6.1.1.4'

loop_
_geom_angle_atom_site_label_1
_geom_angle_atom_site_label_2
_geom_angle_atom_site_label_3
_geom_angle
_geom_angle_publ_flag
C6 C1 C2 117.89(14) ?
C6 C1 C7 118.69(14) ?
C2 C1 C7 123.34(13) ?
C3 C2 C1 119.18(14) ?
C3 C2 C25 117.50(14) ?
C1 C2 C25 123.31(13) ?
C2 C3 C4 123.14(15) ?
C2 C3 H3 118.4 ?
C4 C3 H3 118.4 ?
N1 C4 C3 120.91(15) ?
N1 C4 C5 122.05(15) ?
C3 C4 C5 117.02(14) ?
C6 C5 C4 120.18(15) ?
C6 C5 H5 119.9 ?
C4 C5 H5 119.9 ?
C5 C6 C1 122.42(15) ?
C5 C6 H6 118.8 ?
C1 C6 H6 118.8 ?
N2 C7 N3 112.50(13) ?
N2 C7 C1 126.94(13) ?
N3 C7 C1 120.53(13) ?
N2 C8 C9 129.60(13) ?
N2 C8 C13 110.06(12) ?
C9 C8 C13 120.34(13) ?
C10 C9 C8 117.80(13) ?
C10 C9 H9 121.1 ?
C8 C9 H9 121.1 ?
C9 C10 C11 120.75(13) ?
C9 C10 C14 119.36(13) ?
C11 C10 C14 119.85(13) ?
C12 C11 C10 122.05(13) ?
C12 C11 H11 119.0 ?
C10 C11 H11 119.0 ?
C11 C12 C13 116.47(13) ?
C11 C12 H12 121.8 ?
C13 C12 H12 121.8 ?
N3 C13 C12 131.98(14) ?
N3 C13 C8 105.46(12) ?
C12 C13 C8 122.57(13) ?
N4 C14 N5 112.69(13) ?
N4 C14 C10 124.72(13) ?
N5 C14 C10 122.58(13) ?
N4 C15 C16 129.68(13) ?
N4 C15 C20 109.67(13) ?
C16 C15 C20 120.64(13) ?
C17 C16 C15 118.43(14) ?
C17 C16 H16 120.8 ?
C15 C16 H16 120.8 ?
C16 C17 C18 119.50(14) ?
C16 C17 N6 122.47(13) ?
C18 C17 N6 117.92(13) ?
C19 C18 C17 122.29(14) ?
C19 C18 H18 118.9 ?
C17 C18 H18 118.9 ?
C18 C19 C20 117.78(14) ?
C18 C19 H19 121.1 ?
C20 C19 H19 121.1 ?
N5 C20 C19 132.90(14) ?
N5 C20 C15 105.78(12) ?
C19 C20 C15 121.32(14) ?
N6 C21 C22 110.31(15) ?
N6 C21 H21A 109.6 ?
C22 C21 H21A 109.6 ?
N6 C21 H21B 109.6 ?
C22 C21 H21B 109.6 ?
H21A C21 H21B 108.1 ?
N7 C22 C21 111.93(15) ?
N7 C22 H22A 109.2 ?
C21 C22 H22A 109.2 ?
N7 C22 H22B 109.2 ?
C21 C22 H22B 109.2 ?
H22A C22 H22B 107.9 ?
N7 C23 C24 110.73(14) ?
N7 C23 H23A 109.5 ?
C24 C23 H23A 109.5 ?
N7 C23 H23B 109.5 ?
C24 C23 H23B 109.5 ?
H23A C23 H23B 108.1 ?
N6 C24 C23 110.86(14) ?
N6 C24 H24A 109.5 ?
C23 C24 H24A 109.5 ?
N6 C24 H24B 109.5 ?
C23 C24 H24B 109.5 ?
H24A C24 H24B 108.1 ?
C2 C25 H25A 109.5 ?
C2 C25 H25B 109.5 ?
H25A C25 H25B 109.5 ?
C2 C25 H25C 109.5 ?
H25A C25 H25C 109.5 ?
H25B C25 H25C 109.5 ?
N1 C26 H26A 109.5 ?
N1 C26 H26B 109.5 ?
H26A C26 H26B 109.5 ?
N1 C26 H26C 109.5 ?
H26A C26 H26C 109.5 ?
H26B C26 H26C 109.5 ?
N1 C27 H27A 109.5 ?
N1 C27 H27B 109.5 ?
H27A C27 H27B 109.5 ?
N1 C27 H27C 109.5 ?
H27A C27 H27C 109.5 ?
H27B C27 H27C 109.5 ?
N7 C28 H28A 109.5 ?
N7 C28 H28B 109.5 ?
H28A C28 H28B 109.5 ?
N7 C28 H28C 109.5 ?
H28A C28 H28C 109.5 ?
H28B C28 H28C 109.5 ?
C4 N1 C27 120.55(15) y
C4 N1 C26 119.35(15) y
C27 N1 C26 119.08(14) y
C7 N2 C8 104.57(12) ?
C7 N3 C13 107.39(12) ?
C7 N3 H3A 130.9(14) ?
C13 N3 H3A 121.5(14) ?
C14 N4 C15 104.91(12) ?
C14 N5 C20 106.94(12) ?
C14 N5 H5A 126.4(13) ?
C20 N5 H5A 126.0(13) ?
C17 N6 C21 117.43(13) y
C17 N6 C24 115.25(13) y
C21 N6 C24 109.98(13) y
C22 N7 C28 110.09(16) ?
C22 N7 C23 109.16(14) ?
C28 N7 C23 110.83(14) ?
H1A O1 H1B 102(3) ?

loop_
_geom_bond_atom_site_label_1
_geom_bond_atom_site_label_2
_geom_bond_distance
_geom_bond_publ_flag
C1 C6 1.407(2) ?
C1 C2 1.412(2) ?
C1 C7 1.468(2) y
C2 C3 1.387(2) ?
C2 C25 1.509(2) ?
C3 C4 1.409(2) ?
C3 H3 0.9300 ?
C4 N1 1.374(2) y
C4 C5 1.411(2) ?
C5 C6 1.383(2) ?
C5 H5 0.9300 ?
C6 H6 0.9300 ?
C7 N2 1.3344(19) y
C7 N3 1.3687(19) y
C8 N2 1.3899(19) ?
C8 C9 1.395(2) ?
C8 C13 1.405(2) ?
C9 C10 1.395(2) ?
C9 H9 0.9300 ?
C10 C11 1.413(2) ?
C10 C14 1.464(2) y
C11 C12 1.384(2) ?
C11 H11 0.9300 ?
C12 C13 1.394(2) ?
C12 H12 0.9300 ?
C13 N3 1.3712(19) ?
C14 N4 1.3286(19) y
C14 N5 1.3691(19) y
C15 N4 1.3936(19) ?
C15 C16 1.400(2) ?
C15 C20 1.402(2) ?
C16 C17 1.395(2) ?
C16 H16 0.9300 ?
C17 C18 1.417(2) ?
C17 N6 1.4190(19) y
C18 C19 1.374(2) ?
C18 H18 0.9300 ?
C19 C20 1.390(2) ?
C19 H19 0.9300 ?
C20 N5 1.3783(19) ?
C21 N6 1.446(2) ?
C21 C22 1.518(2) ?
C21 H21A 0.9700 ?
C21 H21B 0.9700 ?
C22 N7 1.453(2) ?
C22 H22A 0.9700 ?
C22 H22B 0.9700 ?
C23 N7 1.467(2) ?
C23 C24 1.509(2) ?
C23 H23A 0.9700 ?
C23 H23B 0.9700 ?
C24 N6 1.465(2) ?
C24 H24A 0.9700 ?
C24 H24B 0.9700 ?
C25 H25A 0.9600 ?
C25 H25B 0.9600 ?
C25 H25C 0.9600 ?
C26 N1 1.451(2) ?
C26 H26A 0.9600 ?
C26 H26B 0.9600 ?
C26 H26C 0.9600 ?
C27 N1 1.449(2) ?
C27 H27A 0.9600 ?
C27 H27B 0.9600 ?
C27 H27C 0.9600 ?
C28 N7 1.458(2) ?
C28 H28A 0.9600 ?
C28 H28B 0.9600 ?
C28 H28C 0.9600 ?
N3 H3A 0.93(2) ?
N5 H5A 0.89(2) ?
O1 H1A 0.93(4) ?
O1 H1B 0.95(3) ?

loop_
_geom_hbond_atom_site_label_D
_geom_hbond_atom_site_label_H
_geom_hbond_atom_site_label_A
_geom_hbond_site_symmetry_A
_geom_hbond_distance_DH
_geom_hbond_distance_HA
_geom_hbond_distance_DA
_geom_hbond_angle_DHA
O1 H1A N7 4_466 0.93(4) 1.93(4) 2.858(2) 177(3)
O1 H1B N4 4_566 0.95(3) 1.94(3) 2.8905(18) 177(2)
N3 H3A O1 . 0.93(2) 1.82(2) 2.7338(17) 170(2)
N5 H5A N2 4_666 0.89(2) 2.15(2) 3.0199(18) 167.2(18)
O1 H1A N7 4_466 0.93(4) 1.93(4) 2.858(2) 177(3)
O1 H1B N4 4_566 0.95(3) 1.94(3) 2.8905(18) 177(2)
N3 H3A O1 . 0.93(2) 1.82(2) 2.7338(17) 170(2)
N5 H5A N2 4_666 0.89(2) 2.15(2) 3.0199(18) 167.2(18)

loop_
_geom_torsion_atom_site_label_1
_geom_torsion_atom_site_label_2
_geom_torsion_atom_site_label_3
_geom_torsion_atom_site_label_4
_geom_torsion
_geom_torsion_publ_flag
C6 C1 C2 C3 3.1(2) ?
C7 C1 C2 C3 -173.56(13) ?
C6 C1 C2 C25 -177.96(14) ?
C7 C1 C2 C25 5.4(2) ?
C1 C2 C3 C4 0.2(2) ?
C25 C2 C3 C4 -178.84(14) ?
C2 C3 C4 N1 177.91(14) ?
C2 C3 C4 C5 -3.5(2) ?
N1 C4 C5 C6 -177.94(15) ?
C3 C4 C5 C6 3.5(2) ?
C4 C5 C6 C1 -0.3(2) ?
C2 C1 C6 C5 -3.1(2) ?
C7 C1 C6 C5 173.73(14) ?
C6 C1 C7 N2 159.76(15) ?
C2 C1 C7 N2 -23.6(2) y
C6 C1 C7 N3 -22.4(2) ?
C2 C1 C7 N3 154.23(14) y
N2 C8 C9 C10 -179.95(15) ?
C13 C8 C9 C10 0.0(2) ?
C8 C9 C10 C11 -0.1(2) ?
C8 C9 C10 C14 177.48(13) ?
C9 C10 C11 C12 0.9(2) ?
C14 C10 C11 C12 -176.70(14) ?
C10 C11 C12 C13 -1.4(2) ?
C11 C12 C13 N3 -178.69(15) ?
C11 C12 C13 C8 1.3(2) ?
N2 C8 C13 N3 -0.68(17) ?
C9 C8 C13 N3 179.39(13) ?
N2 C8 C13 C12 179.32(14) ?
C9 C8 C13 C12 -0.6(2) ?
C9 C10 C14 N4 -19.8(2) y
C11 C10 C14 N4 157.83(15) ?
C9 C10 C14 N5 161.50(14) y
C11 C10 C14 N5 -20.9(2) ?
N4 C15 C16 C17 -177.97(14) ?
C20 C15 C16 C17 0.5(2) ?
C15 C16 C17 C18 -1.7(2) ?
C15 C16 C17 N6 174.29(14) ?
C16 C17 C18 C19 1.2(2) ?
N6 C17 C18 C19 -174.97(15) ?
C17 C18 C19 C20 0.5(2) ?
C18 C19 C20 N5 178.45(16) ?
C18 C19 C20 C15 -1.8(2) ?
N4 C15 C20 N5 -0.14(16) ?
C16 C15 C20 N5 -178.90(14) ?
N4 C15 C20 C19 -179.98(14) ?
C16 C15 C20 C19 1.3(2) ?
N6 C21 C22 N7 -57.8(2) ?
N7 C23 C24 N6 58.11(19) ?
C3 C4 N1 C27 -170.86(16) ?
C5 C4 N1 C27 10.6(2) ?
C3 C4 N1 C26 -2.5(2) ?
C5 C4 N1 C26 178.98(16) ?
N3 C7 N2 C8 -1.61(17) ?
C1 C7 N2 C8 176.41(14) ?
C9 C8 N2 C7 -178.69(15) ?
C13 C8 N2 C7 1.39(17) ?
N2 C7 N3 C13 1.24(17) ?
C1 C7 N3 C13 -176.92(13) ?
C12 C13 N3 C7 179.70(16) ?
C8 C13 N3 C7 -0.30(16) ?
N5 C14 N4 C15 0.15(17) ?
C10 C14 N4 C15 -178.70(14) ?
C16 C15 N4 C14 178.62(16) ?
C20 C15 N4 C14 0.00(16) ?
N4 C14 N5 C20 -0.24(17) ?
C10 C14 N5 C20 178.64(13) ?
C19 C20 N5 C14 -179.96(16) ?
C15 C20 N5 C14 0.22(16) ?
C16 C17 N6 C21 3.4(2) y
C18 C17 N6 C21 179.43(15) ?
C16 C17 N6 C24 135.47(16) ?
C18 C17 N6 C24 -48.47(19) y
C22 C21 N6 C17 -168.74(14) ?
C22 C21 N6 C24 56.83(19) ?
C23 C24 N6 C17 166.65(13) ?
C23 C24 N6 C21 -57.84(18) ?
C21 C22 N7 C28 178.82(15) ?
C21 C22 N7 C23 56.96(19) ?
C24 C23 N7 C22 -56.93(19) ?
C24 C23 N7 C28 -178.34(16) ?

_cod_database_fobs_code 2242769
